data_4080874
loop_
_publ_author_name
'Reeds, Jonathan P.'
'Whitwood, Adrian C.'
'Healy, Mark P.'
'Fairlamb, Ian J. S.'

_publ_section_title
;
 Synthesis and Reactivity of N-Heterocyclic Carbene Gold(I) and Gold(III)
 Imidate Complexes and Their Catalytic Activity in 1,5-Enyne
 Cycloisomerization
;
_journal_issue 10
_journal_name_full Organometallics
_journal_page_first 3108
_journal_paper_doi 10.1021/om400310z
_journal_volume 32
_journal_year 2013
_chemical_formula_moiety 'C15 H24 Au Br2 N3 O2'
_chemical_formula_sum 'C15 H24 Au Br2 N3 O2'
_chemical_formula_weight 635.16
_chemical_name_systematic
; 
 ? 
;
_space_group_IT_number 2
_symmetry_cell_setting triclinic
_symmetry_space_group_name_Hall '-P 1'
_symmetry_space_group_name_H-M 'P -1'
_atom_sites_solution_hydrogens geom
_atom_sites_solution_primary direct
_atom_sites_solution_secondary difmap
_audit_creation_method SHELXL-97
_cell_angle_alpha 72.3520(10)
_cell_angle_beta 74.0220(10)
_cell_angle_gamma 86.4790(10)
_cell_formula_units_Z 4
_cell_length_a 9.7911(5)
_cell_length_b 13.9362(7)
_cell_length_c 15.3479(8)
_cell_measurement_reflns_used 6936
_cell_measurement_temperature 110(2)
_cell_measurement_theta_max 30.00
_cell_measurement_theta_min 2.26
_cell_volume 1918.02(17)
_computing_cell_refinement 'Bruker SMART'
_computing_data_collection 'Bruker SMART'
_computing_data_reduction 'Bruker SAINT'
_computing_molecular_graphics 'Bruker SHELXTL'
_computing_publication_material 'Bruker SHELXTL'
_computing_structure_refinement 'SHELXL-97 (Sheldrick, 1997)'
_computing_structure_solution 'SHELXS-97 (Sheldrick, 1997)'
_diffrn_ambient_temperature 110(2)
_diffrn_measured_fraction_theta_full 0.967
_diffrn_measured_fraction_theta_max 0.967
_diffrn_measurement_device_type 'CCD area detector'
_diffrn_measurement_method 'phi and omega scans'
_diffrn_radiation_monochromator graphite
_diffrn_radiation_source 'fine-focus sealed tube'
_diffrn_radiation_type MoK\a
_diffrn_radiation_wavelength 0.71073
_diffrn_reflns_av_R_equivalents 0.0333
_diffrn_reflns_av_sigmaI/netI 0.0527
_diffrn_reflns_limit_h_max 13
_diffrn_reflns_limit_h_min -13
_diffrn_reflns_limit_k_max 19
_diffrn_reflns_limit_k_min -19
_diffrn_reflns_limit_l_max 21
_diffrn_reflns_limit_l_min -21
_diffrn_reflns_number 22084
_diffrn_reflns_theta_full 30.04
_diffrn_reflns_theta_max 30.04
_diffrn_reflns_theta_min 1.53
_exptl_absorpt_coefficient_mu 11.848
_exptl_absorpt_correction_T_max 0.094
_exptl_absorpt_correction_T_min 0.061
_exptl_absorpt_correction_type multi-scan
_exptl_absorpt_process_details 'SADABS v2.03; (Sheldrick)'
_exptl_crystal_colour yellow
_exptl_crystal_density_diffrn 2.200
_exptl_crystal_density_method 'not measured'
_exptl_crystal_description block
_exptl_crystal_F_000 1200
_exptl_crystal_size_max 0.23
_exptl_crystal_size_mid 0.21
_exptl_crystal_size_min 0.20
_refine_diff_density_max 2.371
_refine_diff_density_min -1.315
_refine_diff_density_rms 0.180
_refine_ls_extinction_method none
_refine_ls_goodness_of_fit_ref 1.007
_refine_ls_hydrogen_treatment constr
_refine_ls_matrix_type full
_refine_ls_number_parameters 427
_refine_ls_number_reflns 10877
_refine_ls_number_restraints 0
_refine_ls_restrained_S_all 1.007
_refine_ls_R_factor_all 0.0421
_refine_ls_R_factor_gt 0.0307
_refine_ls_shift/su_max 0.002
_refine_ls_shift/su_mean 0.000
_refine_ls_structure_factor_coef Fsqd
_refine_ls_weighting_details 'calc w=1/[\s^2^(Fo^2^)+(0.0239P)^2^+0.0000P] where P=(Fo^2^+2Fc^2^)/3'
_refine_ls_weighting_scheme calc
_refine_ls_wR_factor_gt 0.0654
_refine_ls_wR_factor_ref 0.0688
_reflns_number_gt 9007
_reflns_number_total 10877
_reflns_threshold_expression >2sigma(I)
_cod_data_source_file om400310z_si_002.cif
_cod_data_source_block ijf0805m
_cod_depositor_comments
;
The following automatic conversions were performed:

'_symmetry_cell_setting' value 'Triclinic' changed to 'triclinic'
according to /home/saulius/struct/CIF-dictionaries/cif_core.dic
dictionary named 'cif_core.dic' version 2.3.1 from 2005-06-27.

Automatic conversion script
Id: cif_fix_values 1891 2012-01-12 08:04:46Z andrius 
;
_cod_original_sg_symbol_H-M P-1
_cod_database_code 4080874

loop_
_symmetry_equiv_pos_as_xyz
'x, y, z'
'-x, -y, -z'

loop_
_atom_site_label
_atom_site_type_symbol
_atom_site_fract_x
_atom_site_fract_y
_atom_site_fract_z
_atom_site_U_iso_or_equiv
_atom_site_adp_type
_atom_site_occupancy
_atom_site_symmetry_multiplicity
_atom_site_calc_flag
_atom_site_refinement_flags
Au1 Au 0.128447(16) 0.928383(11) 0.746440(11) 0.01405(4) Uani 1 1 d .
Br1 Br 0.18324(5) 1.08256(3) 0.61669(3) 0.02641(10) Uani 1 1 d .
Br2 Br 0.07414(5) 0.76950(3) 0.87363(3) 0.02335(10) Uani 1 1 d .
C1 C 0.2718(4) 0.8608(3) 0.6645(3) 0.0137(8) Uani 1 1 d .
C2 C 0.3754(4) 0.7814(3) 0.5587(3) 0.0160(8) Uani 1 1 d .
H2 H 0.3882 0.7455 0.5136 0.019 Uiso 1 1 calc R
C3 C 0.4780(4) 0.8085(3) 0.5895(3) 0.0154(8) Uani 1 1 d .
H3 H 0.5765 0.7965 0.5694 0.018 Uiso 1 1 calc R
C4 C 0.1110(4) 0.7857(3) 0.5907(3) 0.0169(8) Uani 1 1 d .
C5 C -0.0146(5) 0.8471(4) 0.6252(4) 0.0291(11) Uani 1 1 d .
H5A H -0.0973 0.8305 0.6079 0.044 Uiso 1 1 calc R
H5B H 0.0094 0.9190 0.5957 0.044 Uiso 1 1 calc R
H5C H -0.0368 0.8313 0.6944 0.044 Uiso 1 1 calc R
C6 C 0.1315(5) 0.8033(4) 0.4846(3) 0.0271(10) Uani 1 1 d .
H6A H 0.2131 0.7654 0.4603 0.041 Uiso 1 1 calc R
H6B H 0.1487 0.8752 0.4509 0.041 Uiso 1 1 calc R
H6C H 0.0459 0.7804 0.4747 0.041 Uiso 1 1 calc R
C7 C 0.0843(5) 0.6752(3) 0.6448(4) 0.0301(11) Uani 1 1 d .
H7A H 0.0734 0.6654 0.7124 0.045 Uiso 1 1 calc R
H7B H 0.1648 0.6365 0.6204 0.045 Uiso 1 1 calc R
H7C H -0.0026 0.6520 0.6367 0.045 Uiso 1 1 calc R
C8 C 0.5045(4) 0.8981(3) 0.7030(3) 0.0150(8) Uani 1 1 d .
C9 C 0.4202(5) 0.9375(3) 0.7825(3) 0.0226(9) Uani 1 1 d .
H9A H 0.3550 0.8844 0.8299 0.034 Uiso 1 1 calc R
H9B H 0.3656 0.9954 0.7570 0.034 Uiso 1 1 calc R
H9C H 0.4852 0.9584 0.8122 0.034 Uiso 1 1 calc R
C10 C 0.5983(5) 0.9828(3) 0.6272(3) 0.0298(11) Uani 1 1 d .
H10A H 0.5386 1.0363 0.6003 0.045 Uiso 1 1 calc R
H10B H 0.6576 0.9569 0.5769 0.045 Uiso 1 1 calc R
H10C H 0.6592 1.0100 0.6556 0.045 Uiso 1 1 calc R
C11 C 0.5937(5) 0.8104(3) 0.7430(3) 0.0201(9) Uani 1 1 d .
H11A H 0.6558 0.8333 0.7734 0.030 Uiso 1 1 calc R
H11B H 0.6518 0.7860 0.6913 0.030 Uiso 1 1 calc R
H11C H 0.5307 0.7557 0.7899 0.030 Uiso 1 1 calc R
C12 C -0.1507(5) 1.0132(3) 0.8392(3) 0.0218(9) Uani 1 1 d .
C13 C -0.2067(5) 1.0894(3) 0.8928(3) 0.0236(10) Uani 1 1 d .
H13A H -0.2547 1.1448 0.8554 0.028 Uiso 1 1 calc R
H13B H -0.2746 1.0569 0.9548 0.028 Uiso 1 1 calc R
C14 C -0.0759(6) 1.1278(4) 0.9059(5) 0.0415(14) Uani 1 1 d .
H14A H -0.0602 1.2007 0.8726 0.050 Uiso 1 1 calc R
H14B H -0.0839 1.1159 0.9741 0.050 Uiso 1 1 calc R
C15 C 0.0421(6) 1.0685(5) 0.8633(5) 0.0495(17) Uani 1 1 d .
N1 N 0.2471(4) 0.8149(2) 0.6042(2) 0.0132(7) Uani 1 1 d .
N2 N 0.4134(4) 0.8576(2) 0.6562(2) 0.0141(7) Uani 1 1 d .
N3 N -0.0101(4) 1.0047(3) 0.8276(3) 0.0199(8) Uani 1 1 d .
O1 O -0.2226(4) 0.9653(3) 0.8142(3) 0.0491(12) Uani 1 1 d .
O2 O 0.1656(5) 1.0748(5) 0.8603(5) 0.112(3) Uani 1 1 d .
Au2 Au 0.649646(16) 0.453412(11) 0.716287(11) 0.01353(4) Uani 1 1 d .
Br3 Br 0.44083(5) 0.55353(3) 0.74894(3) 0.01912(9) Uani 1 1 d .
Br4 Br 0.85706(5) 0.35294(3) 0.68129(3) 0.02310(10) Uani 1 1 d .
C16 C 0.6123(4) 0.3787(3) 0.8558(3) 0.0145(8) Uani 1 1 d .
C17 C 0.6214(5) 0.3301(3) 1.0060(3) 0.0262(10) Uani 1 1 d .
H17 H 0.6466 0.3272 1.0622 0.031 Uiso 1 1 calc R
C18 C 0.5309(5) 0.2670(3) 0.9977(3) 0.0257(10) Uani 1 1 d .
H18 H 0.4787 0.2123 1.0473 0.031 Uiso 1 1 calc R
C19 C 0.7805(5) 0.4811(3) 0.9016(3) 0.0187(9) Uani 1 1 d .
C20 C 0.9269(5) 0.4408(4) 0.8708(4) 0.0271(10) Uani 1 1 d .
H20A H 0.9409 0.4313 0.8082 0.041 Uiso 1 1 calc R
H20B H 0.9360 0.3761 0.9170 0.041 Uiso 1 1 calc R
H20C H 0.9987 0.4888 0.8672 0.041 Uiso 1 1 calc R
C21 C 0.7560(5) 0.5784(3) 0.8295(3) 0.0259(10) Uani 1 1 d .
H21A H 0.7833 0.5697 0.7660 0.039 Uiso 1 1 calc R
H21B H 0.8137 0.6330 0.8302 0.039 Uiso 1 1 calc R
H21C H 0.6553 0.5951 0.8459 0.039 Uiso 1 1 calc R
C22 C 0.7628(6) 0.5038(4) 0.9955(3) 0.0296(11) Uani 1 1 d .
H22A H 0.8292 0.5584 0.9858 0.044 Uiso 1 1 calc R
H22B H 0.7826 0.4434 1.0427 0.044 Uiso 1 1 calc R
H22C H 0.6652 0.5244 1.0182 0.044 Uiso 1 1 calc R
C23 C 0.4232(5) 0.2438(3) 0.8733(3) 0.0197(9) Uani 1 1 d .
C24 C 0.4811(5) 0.2472(4) 0.7689(3) 0.0282(11) Uani 1 1 d .
H24A H 0.4174 0.2081 0.7525 0.042 Uiso 1 1 calc R
H24B H 0.5760 0.2185 0.7589 0.042 Uiso 1 1 calc R
H24C H 0.4869 0.3173 0.7285 0.042 Uiso 1 1 calc R
C25 C 0.4079(6) 0.1333(3) 0.9338(4) 0.0326(12) Uani 1 1 d .
H25A H 0.3546 0.1286 0.9992 0.049 Uiso 1 1 calc R
H25B H 0.5024 0.1054 0.9331 0.049 Uiso 1 1 calc R
H25C H 0.3569 0.0952 0.9078 0.049 Uiso 1 1 calc R
C26 C 0.2825(5) 0.2937(4) 0.8902(4) 0.0356(13) Uani 1 1 d .
H26A H 0.2447 0.2860 0.9582 0.053 Uiso 1 1 calc R
H26B H 0.2161 0.2623 0.8689 0.053 Uiso 1 1 calc R
H26C H 0.2947 0.3655 0.8547 0.053 Uiso 1 1 calc R
C27 C 0.7376(4) 0.6263(3) 0.5341(3) 0.0153(8) Uani 1 1 d .
C28 C 0.7442(5) 0.6559(3) 0.4293(3) 0.0179(9) Uani 1 1 d .
H28A H 0.8378 0.6870 0.3897 0.022 Uiso 1 1 calc R
H28B H 0.6688 0.7039 0.4150 0.022 Uiso 1 1 calc R
C29 C 0.7209(5) 0.5563(3) 0.4118(3) 0.0210(9) Uani 1 1 d .
H29A H 0.6496 0.5634 0.3755 0.025 Uiso 1 1 calc R
H29B H 0.8108 0.5333 0.3765 0.025 Uiso 1 1 calc R
C30 C 0.6675(5) 0.4837(3) 0.5107(3) 0.0180(9) Uani 1 1 d .
N4 N 0.6715(4) 0.4003(3) 0.9179(2) 0.0168(7) Uani 1 1 d .
N5 N 0.5275(4) 0.2962(3) 0.9035(3) 0.0177(7) Uani 1 1 d .
N6 N 0.6887(4) 0.5285(2) 0.5749(2) 0.0156(7) Uani 1 1 d .
O3 O 0.7688(3) 0.6792(2) 0.5760(2) 0.0195(6) Uani 1 1 d .
O4 O 0.6159(3) 0.4006(2) 0.5322(2) 0.0221(7) Uani 1 1 d .

loop_
_atom_site_aniso_label
_atom_site_aniso_U_11
_atom_site_aniso_U_22
_atom_site_aniso_U_33
_atom_site_aniso_U_23
_atom_site_aniso_U_13
_atom_site_aniso_U_12
Au1 0.01354(8) 0.01490(8) 0.01687(8) -0.00837(6) -0.00521(6) 0.00067(6)
Br1 0.0271(2) 0.0153(2) 0.0324(3) -0.00204(18) -0.0065(2) 0.00059(18)
Br2 0.0284(2) 0.0226(2) 0.0171(2) -0.00365(17) -0.00484(18) -0.00267(18)
C1 0.018(2) 0.0098(17) 0.0137(19) -0.0007(15) -0.0069(16) -0.0012(15)
C2 0.017(2) 0.0176(19) 0.015(2) -0.0061(16) -0.0051(16) -0.0007(16)
C3 0.015(2) 0.0147(19) 0.017(2) -0.0073(16) -0.0030(16) 0.0020(15)
C4 0.016(2) 0.019(2) 0.021(2) -0.0101(17) -0.0081(17) 0.0000(16)
C5 0.018(2) 0.041(3) 0.042(3) -0.026(2) -0.015(2) 0.003(2)
C6 0.023(2) 0.041(3) 0.026(3) -0.015(2) -0.014(2) -0.001(2)
C7 0.027(3) 0.024(2) 0.041(3) -0.004(2) -0.016(2) -0.005(2)
C8 0.015(2) 0.0146(18) 0.018(2) -0.0047(16) -0.0084(16) -0.0029(15)
C9 0.023(2) 0.028(2) 0.027(2) -0.017(2) -0.013(2) 0.0028(19)
C10 0.037(3) 0.027(2) 0.024(3) -0.002(2) -0.009(2) -0.014(2)
C11 0.019(2) 0.024(2) 0.023(2) -0.0109(18) -0.0104(18) 0.0034(18)
C12 0.021(2) 0.026(2) 0.019(2) -0.0095(18) -0.0025(18) -0.0004(18)
C13 0.022(2) 0.026(2) 0.025(2) -0.014(2) -0.0053(19) 0.0075(19)
C14 0.035(3) 0.046(3) 0.061(4) -0.042(3) -0.016(3) 0.014(3)
C15 0.032(3) 0.067(4) 0.084(5) -0.064(4) -0.028(3) 0.019(3)
N1 0.0142(17) 0.0144(16) 0.0150(17) -0.0084(13) -0.0064(14) 0.0015(13)
N2 0.0124(17) 0.0135(16) 0.0181(18) -0.0057(13) -0.0059(14) 0.0012(13)
N3 0.0206(19) 0.0242(19) 0.024(2) -0.0171(16) -0.0108(16) 0.0041(15)
O1 0.0213(19) 0.069(3) 0.082(3) -0.060(3) -0.014(2) 0.0033(19)
O2 0.039(3) 0.171(6) 0.224(7) -0.184(6) -0.062(4) 0.043(3)
Au2 0.01678(8) 0.01406(7) 0.01072(7) -0.00487(6) -0.00360(6) -0.00131(6)
Br3 0.0208(2) 0.0202(2) 0.0174(2) -0.00704(16) -0.00571(17) 0.00301(16)
Br4 0.0211(2) 0.0287(2) 0.0223(2) -0.01263(19) -0.00594(18) 0.00588(18)
C16 0.015(2) 0.0157(19) 0.0122(19) -0.0035(15) -0.0031(16) 0.0024(16)
C17 0.032(3) 0.029(2) 0.014(2) 0.0019(18) -0.009(2) -0.007(2)
C18 0.033(3) 0.028(2) 0.016(2) -0.0003(18) -0.012(2) -0.008(2)
C19 0.018(2) 0.022(2) 0.017(2) -0.0061(17) -0.0050(17) -0.0035(17)
C20 0.021(2) 0.033(3) 0.031(3) -0.015(2) -0.007(2) -0.002(2)
C21 0.029(3) 0.021(2) 0.031(3) -0.0037(19) -0.015(2) -0.0026(19)
C22 0.040(3) 0.034(3) 0.019(2) -0.012(2) -0.008(2) -0.006(2)
C23 0.019(2) 0.018(2) 0.022(2) -0.0050(17) -0.0067(18) -0.0038(17)
C24 0.034(3) 0.030(2) 0.024(2) -0.007(2) -0.011(2) -0.012(2)
C25 0.039(3) 0.021(2) 0.036(3) 0.004(2) -0.017(2) -0.012(2)
C26 0.025(3) 0.031(3) 0.060(4) -0.024(3) -0.014(3) 0.001(2)
C27 0.0129(19) 0.0146(19) 0.017(2) -0.0036(16) -0.0030(16) -0.0018(15)
C28 0.023(2) 0.0161(19) 0.014(2) -0.0047(16) -0.0026(17) -0.0038(17)
C29 0.029(3) 0.018(2) 0.015(2) -0.0057(17) -0.0020(18) -0.0049(18)
C30 0.019(2) 0.019(2) 0.018(2) -0.0098(17) -0.0055(17) 0.0024(17)
N4 0.0167(18) 0.0185(17) 0.0155(17) -0.0048(14) -0.0048(14) -0.0021(14)
N5 0.0173(18) 0.0184(17) 0.0179(18) -0.0050(14) -0.0053(15) -0.0025(14)
N6 0.0211(18) 0.0175(17) 0.0095(16) -0.0057(13) -0.0043(14) -0.0001(14)
O3 0.0205(16) 0.0181(14) 0.0250(16) -0.0121(13) -0.0079(13) -0.0005(12)
O4 0.0322(19) 0.0160(15) 0.0198(16) -0.0071(12) -0.0064(14) -0.0051(13)

loop_
_atom_type_symbol
_atom_type_description
_atom_type_scat_dispersion_real
_atom_type_scat_dispersion_imag
_atom_type_scat_source
C C 0.0033 0.0016 'International Tables Vol C Tables 4.2.6.8 and 6.1.1.4'
H H 0.0000 0.0000 'International Tables Vol C Tables 4.2.6.8 and 6.1.1.4'
N N 0.0061 0.0033 'International Tables Vol C Tables 4.2.6.8 and 6.1.1.4'
O O 0.0106 0.0060 'International Tables Vol C Tables 4.2.6.8 and 6.1.1.4'
Br Br -0.2901 2.4595 'International Tables Vol C Tables 4.2.6.8 and 6.1.1.4'
Au Au -2.0133 8.8022 'International Tables Vol C Tables 4.2.6.8 and 6.1.1.4'

loop_
_geom_angle_atom_site_label_1
_geom_angle_atom_site_label_2
_geom_angle_atom_site_label_3
_geom_angle
C1 Au1 N3 176.63(15)
C1 Au1 Br1 87.83(11)
N3 Au1 Br1 89.66(11)
C1 Au1 Br2 90.61(11)
N3 Au1 Br2 91.94(11)
Br1 Au1 Br2 178.070(17)
N1 C1 N2 107.5(3)
N1 C1 Au1 126.7(3)
N2 C1 Au1 125.7(3)
C3 C2 N1 108.2(3)
C3 C2 H2 125.9
N1 C2 H2 125.9
C2 C3 N2 107.2(4)
C2 C3 H3 126.4
N2 C3 H3 126.4
N1 C4 C7 106.4(3)
N1 C4 C5 113.1(3)
C7 C4 C5 110.5(4)
N1 C4 C6 108.2(3)
C7 C4 C6 110.8(4)
C5 C4 C6 107.9(4)
C4 C5 H5A 109.5
C4 C5 H5B 109.5
H5A C5 H5B 109.5
C4 C5 H5C 109.5
H5A C5 H5C 109.5
H5B C5 H5C 109.5
C4 C6 H6A 109.5
C4 C6 H6B 109.5
H6A C6 H6B 109.5
C4 C6 H6C 109.5
H6A C6 H6C 109.5
H6B C6 H6C 109.5
C4 C7 H7A 109.5
C4 C7 H7B 109.5
H7A C7 H7B 109.5
C4 C7 H7C 109.5
H7A C7 H7C 109.5
H7B C7 H7C 109.5
C9 C8 N2 113.7(3)
C9 C8 C10 108.9(4)
N2 C8 C10 107.8(3)
C9 C8 C11 108.9(3)
N2 C8 C11 106.5(3)
C10 C8 C11 111.1(4)
C8 C9 H9A 109.5
C8 C9 H9B 109.5
H9A C9 H9B 109.5
C8 C9 H9C 109.5
H9A C9 H9C 109.5
H9B C9 H9C 109.5
C8 C10 H10A 109.5
C8 C10 H10B 109.5
H10A C10 H10B 109.5
C8 C10 H10C 109.5
H10A C10 H10C 109.5
H10B C10 H10C 109.5
C8 C11 H11A 109.5
C8 C11 H11B 109.5
H11A C11 H11B 109.5
C8 C11 H11C 109.5
H11A C11 H11C 109.5
H11B C11 H11C 109.5
O1 C12 N3 125.3(4)
O1 C12 C13 125.1(4)
N3 C12 C13 109.6(4)
C14 C13 C12 104.0(4)
C14 C13 H13A 111.0
C12 C13 H13A 111.0
C14 C13 H13B 111.0
C12 C13 H13B 111.0
H13A C13 H13B 109.0
C15 C14 C13 104.3(4)
C15 C14 H14A 110.9
C13 C14 H14A 110.9
C15 C14 H14B 110.9
C13 C14 H14B 110.9
H14A C14 H14B 108.9
O2 C15 N3 124.0(5)
O2 C15 C14 126.1(5)
N3 C15 C14 109.9(5)
C1 N1 C2 108.4(3)
C1 N1 C4 131.4(3)
C2 N1 C4 119.7(3)
C1 N2 C3 108.7(3)
C1 N2 C8 132.2(3)
C3 N2 C8 119.1(3)
C12 N3 C15 112.1(4)
C12 N3 Au1 127.6(3)
C15 N3 Au1 119.4(3)
C16 Au2 N6 179.60(15)
C16 Au2 Br4 90.24(11)
N6 Au2 Br4 89.36(10)
C16 Au2 Br3 90.49(11)
N6 Au2 Br3 89.91(10)
Br4 Au2 Br3 178.973(16)
N5 C16 N4 107.6(3)
N5 C16 Au2 126.2(3)
N4 C16 Au2 126.2(3)
C18 C17 N4 107.8(4)
C18 C17 H17 126.1
N4 C17 H17 126.1
C17 C18 N5 107.5(4)
C17 C18 H18 126.3
N5 C18 H18 126.3
C20 C19 N4 108.4(3)
C20 C19 C21 112.1(4)
N4 C19 C21 111.1(3)
C20 C19 C22 109.6(4)
N4 C19 C22 108.1(3)
C21 C19 C22 107.4(4)
C19 C20 H20A 109.5
C19 C20 H20B 109.5
H20A C20 H20B 109.5
C19 C20 H20C 109.5
H20A C20 H20C 109.5
H20B C20 H20C 109.5
C19 C21 H21A 109.5
C19 C21 H21B 109.5
H21A C21 H21B 109.5
C19 C21 H21C 109.5
H21A C21 H21C 109.5
H21B C21 H21C 109.5
C19 C22 H22A 109.5
C19 C22 H22B 109.5
H22A C22 H22B 109.5
C19 C22 H22C 109.5
H22A C22 H22C 109.5
H22B C22 H22C 109.5
C26 C23 C25 110.1(4)
C26 C23 N5 108.9(3)
C25 C23 N5 107.9(4)
C26 C23 C24 111.2(4)
C25 C23 C24 108.1(4)
N5 C23 C24 110.6(3)
C23 C24 H24A 109.5
C23 C24 H24B 109.5
H24A C24 H24B 109.5
C23 C24 H24C 109.5
H24A C24 H24C 109.5
H24B C24 H24C 109.5
C23 C25 H25A 109.5
C23 C25 H25B 109.5
H25A C25 H25B 109.5
C23 C25 H25C 109.5
H25A C25 H25C 109.5
H25B C25 H25C 109.5
C23 C26 H26A 109.5
C23 C26 H26B 109.5
H26A C26 H26B 109.5
C23 C26 H26C 109.5
H26A C26 H26C 109.5
H26B C26 H26C 109.5
O3 C27 N6 124.9(4)
O3 C27 C28 126.8(4)
N6 C27 C28 108.3(3)
C27 C28 C29 104.2(3)
C27 C28 H28A 110.9
C29 C28 H28A 110.9
C27 C28 H28B 110.9
C29 C28 H28B 110.9
H28A C28 H28B 108.9
C30 C29 C28 104.0(3)
C30 C29 H29A 111.0
C28 C29 H29A 111.0
C30 C29 H29B 111.0
C28 C29 H29B 111.0
H29A C29 H29B 109.0
O4 C30 N6 124.3(4)
O4 C30 C29 127.5(4)
N6 C30 C29 108.2(3)
C16 N4 C17 108.5(4)
C16 N4 C19 130.0(3)
C17 N4 C19 121.4(4)
C16 N5 C18 108.7(3)
C16 N5 C23 131.0(4)
C18 N5 C23 119.8(4)
C27 N6 C30 113.4(3)
C27 N6 Au2 124.5(3)
C30 N6 Au2 122.1(3)

loop_
_geom_bond_atom_site_label_1
_geom_bond_atom_site_label_2
_geom_bond_distance
Au1 C1 2.006(4)
Au1 N3 2.054(3)
Au1 Br1 2.4144(5)
Au1 Br2 2.4390(5)
C1 N1 1.350(5)
C1 N2 1.356(5)
C2 C3 1.337(6)
C2 N1 1.388(5)
C2 H2 0.9500
C3 N2 1.390(5)
C3 H3 0.9500
C4 N1 1.502(5)
C4 C7 1.512(6)
C4 C5 1.521(6)
C4 C6 1.528(6)
C5 H5A 0.9800
C5 H5B 0.9800
C5 H5C 0.9800
C6 H6A 0.9800
C6 H6B 0.9800
C6 H6C 0.9800
C7 H7A 0.9800
C7 H7B 0.9800
C7 H7C 0.9800
C8 C9 1.506(6)
C8 N2 1.512(5)
C8 C10 1.517(6)
C8 C11 1.531(5)
C9 H9A 0.9800
C9 H9B 0.9800
C9 H9C 0.9800
C10 H10A 0.9800
C10 H10B 0.9800
C10 H10C 0.9800
C11 H11A 0.9800
C11 H11B 0.9800
C11 H11C 0.9800
C12 O1 1.206(5)
C12 N3 1.341(6)
C12 C13 1.520(6)
C13 C14 1.503(7)
C13 H13A 0.9900
C13 H13B 0.9900
C14 C15 1.496(7)
C14 H14A 0.9900
C14 H14B 0.9900
C15 O2 1.204(7)
C15 N3 1.364(6)
Au2 C16 2.016(4)
Au2 N6 2.040(3)
Au2 Br4 2.4247(5)
Au2 Br3 2.4264(4)
C16 N5 1.349(5)
C16 N4 1.355(5)
C17 C18 1.342(6)
C17 N4 1.384(5)
C17 H17 0.9500
C18 N5 1.387(5)
C18 H18 0.9500
C19 C20 1.510(6)
C19 N4 1.516(5)
C19 C21 1.522(6)
C19 C22 1.530(6)
C20 H20A 0.9800
C20 H20B 0.9800
C20 H20C 0.9800
C21 H21A 0.9800
C21 H21B 0.9800
C21 H21C 0.9800
C22 H22A 0.9800
C22 H22B 0.9800
C22 H22C 0.9800
C23 C26 1.498(6)
C23 C25 1.530(6)
C23 N5 1.531(5)
C23 C24 1.532(6)
C24 H24A 0.9800
C24 H24B 0.9800
C24 H24C 0.9800
C25 H25A 0.9800
C25 H25B 0.9800
C25 H25C 0.9800
C26 H26A 0.9800
C26 H26B 0.9800
C26 H26C 0.9800
C27 O3 1.214(5)
C27 N6 1.370(5)
C27 C28 1.518(6)
C28 C29 1.533(5)
C28 H28A 0.9900
C28 H28B 0.9900
C29 C30 1.516(6)
C29 H29A 0.9900
C29 H29B 0.9900
C30 O4 1.205(5)
C30 N6 1.381(5)

loop_
_geom_torsion_atom_site_label_1
_geom_torsion_atom_site_label_2
_geom_torsion_atom_site_label_3
_geom_torsion_atom_site_label_4
_geom_torsion
Br1 Au1 C1 N1 -90.2(3)
Br2 Au1 C1 N1 88.7(3)
Br1 Au1 C1 N2 86.2(3)
Br2 Au1 C1 N2 -94.9(3)
N1 C2 C3 N2 1.2(5)
O1 C12 C13 C14 -179.6(5)
N3 C12 C13 C14 2.9(5)
C12 C13 C14 C15 -2.3(6)
C13 C14 C15 O2 -178.8(8)
C13 C14 C15 N3 1.1(7)
N2 C1 N1 C2 0.9(4)
Au1 C1 N1 C2 177.8(3)
N2 C1 N1 C4 172.2(4)
Au1 C1 N1 C4 -10.9(6)
C3 C2 N1 C1 -1.3(5)
C3 C2 N1 C4 -173.8(3)
C7 C4 N1 C1 -98.4(5)
C5 C4 N1 C1 23.1(6)
C6 C4 N1 C1 142.5(4)
C7 C4 N1 C2 72.1(5)
C5 C4 N1 C2 -166.4(4)
C6 C4 N1 C2 -47.0(5)
N1 C1 N2 C3 -0.1(4)
Au1 C1 N2 C3 -177.1(3)
N1 C1 N2 C8 178.4(4)
Au1 C1 N2 C8 1.4(6)
C2 C3 N2 C1 -0.7(4)
C2 C3 N2 C8 -179.4(3)
C9 C8 N2 C1 9.0(6)
C10 C8 N2 C1 -111.8(5)
C11 C8 N2 C1 129.0(4)
C9 C8 N2 C3 -172.6(4)
C10 C8 N2 C3 66.6(5)
C11 C8 N2 C3 -52.6(5)
O1 C12 N3 C15 -179.8(6)
C13 C12 N3 C15 -2.3(6)
O1 C12 N3 Au1 11.2(7)
C13 C12 N3 Au1 -171.3(3)
O2 C15 N3 C12 -179.4(8)
C14 C15 N3 C12 0.8(7)
O2 C15 N3 Au1 -9.4(10)
C14 C15 N3 Au1 170.7(4)
Br1 Au1 N3 C12 94.5(4)
Br2 Au1 N3 C12 -84.4(4)
Br1 Au1 N3 C15 -73.7(4)
Br2 Au1 N3 C15 107.3(4)
Br4 Au2 C16 N5 -92.7(3)
Br3 Au2 C16 N5 86.5(3)
Br4 Au2 C16 N4 85.0(3)
Br3 Au2 C16 N4 -95.8(3)
N4 C17 C18 N5 1.6(5)
O3 C27 C28 C29 169.7(4)
N6 C27 C28 C29 -10.9(5)
C27 C28 C29 C30 13.5(4)
C28 C29 C30 O4 168.4(4)
C28 C29 C30 N6 -12.1(5)
N5 C16 N4 C17 -0.4(5)
Au2 C16 N4 C17 -178.5(3)
N5 C16 N4 C19 176.4(4)
Au2 C16 N4 C19 -1.7(6)
C18 C17 N4 C16 -0.8(5)
C18 C17 N4 C19 -177.9(4)
C20 C19 N4 C16 -86.1(5)
C21 C19 N4 C16 37.6(6)
C22 C19 N4 C16 155.2(4)
C20 C19 N4 C17 90.4(5)
C21 C19 N4 C17 -146.0(4)
C22 C19 N4 C17 -28.4(5)
N4 C16 N5 C18 1.4(5)
Au2 C16 N5 C18 179.5(3)
N4 C16 N5 C23 173.1(4)
Au2 C16 N5 C23 -8.8(6)
C17 C18 N5 C16 -1.9(5)
C17 C18 N5 C23 -174.7(4)
C26 C23 N5 C16 -85.8(5)
C25 C23 N5 C16 154.7(4)
C24 C23 N5 C16 36.7(6)
C26 C23 N5 C18 85.1(5)
C25 C23 N5 C18 -34.3(5)
C24 C23 N5 C18 -152.3(4)
O3 C27 N6 C30 -177.1(4)
C28 C27 N6 C30 3.5(5)
O3 C27 N6 Au2 2.8(6)
C28 C27 N6 Au2 -176.6(3)
O4 C30 N6 C27 -174.7(4)
C29 C30 N6 C27 5.7(5)
O4 C30 N6 Au2 5.3(6)
C29 C30 N6 Au2 -174.2(3)
Br4 Au2 N6 C27 -108.5(3)
Br3 Au2 N6 C27 72.2(3)
Br4 Au2 N6 C30 71.5(3)
Br3 Au2 N6 C30 -107.8(3)
